data_2204323
loop_
_publ_author_name
'Tu-Gen Xu'
'Duan-Jun Xu'

_publ_section_title Diaquabis(1<i>H</i>-imidazole-\k<i>N</i>^3^)bis(nitrobenzoato-\k<i>O</i>)manganese(II)
_journal_issue 10
_journal_name_full 'Acta Crystallographica Section E'
_journal_page_first m1462
_journal_page_last m1464
_journal_paper_doi 10.1107/S1600536804022998
_journal_volume 60
_journal_year 2004
_chemical_formula_iupac '[Mn (C7 H4 N O4)2 (C3 H4 N2)2 (H2 O)2]'
_chemical_formula_moiety 'C20 H20 Mn N6 O10'
_chemical_formula_sum 'C20 H20 Mn N6 O10'
_chemical_formula_weight 559.36
_chemical_name_systematic
;
Diaquabis(1H-imidazole-\kN^3^)bis(nitrobenzoato-\kO)manganese(II)
;
_space_group_IT_number 2
_symmetry_cell_setting triclinic
_symmetry_space_group_name_Hall '-P 1'
_symmetry_space_group_name_H-M 'P -1'
_atom_sites_solution_hydrogens geom
_atom_sites_solution_primary direct
_atom_sites_solution_secondary difmap
_audit_creation_method SHELXL-97
_cell_angle_alpha 76.7284(15)
_cell_angle_beta 88.139(2)
_cell_angle_gamma 86.3319(13)
_cell_formula_units_Z 1
_cell_length_a 5.6745(3)
_cell_length_b 8.1082(3)
_cell_length_c 12.8399(6)
_cell_measurement_reflns_used 2279
_cell_measurement_temperature 295(2)
_cell_measurement_theta_max 24.0
_cell_measurement_theta_min 3.0
_cell_volume 573.71(5)
_computing_cell_refinement PROCESS-AUTO
_computing_data_collection 'PROCESS-AUTO (Rigaku, 1998)'
_computing_data_reduction 'CrystalStructure (Rigaku/MSC, 2002)'
_computing_molecular_graphics 'ORTEP-3 for Windows (Farrugia, 1997)'
_computing_publication_material 'WinGX (Farrugia, 1999)'
_computing_structure_refinement 'SHELXL97 (Sheldrick, 1997)'
_computing_structure_solution 'SIR92 (Altomare et al., 1993)'
_diffrn_ambient_temperature 295(2)
_diffrn_detector_area_resol_mean 10.00
_diffrn_measured_fraction_theta_full 0.99
_diffrn_measured_fraction_theta_max 0.99
_diffrn_measurement_device_type 'Rigaku R-AXIS RAPID'
_diffrn_measurement_method \w
_diffrn_radiation_monochromator graphite
_diffrn_radiation_source 'fine-focus sealed tube'
_diffrn_radiation_type MoK\a
_diffrn_radiation_wavelength 0.71073
_diffrn_reflns_av_R_equivalents 0.014
_diffrn_reflns_av_sigmaI/netI 0.012
_diffrn_reflns_limit_h_max 6
_diffrn_reflns_limit_h_min -6
_diffrn_reflns_limit_k_max 9
_diffrn_reflns_limit_k_min -9
_diffrn_reflns_limit_l_max 15
_diffrn_reflns_limit_l_min -15
_diffrn_reflns_number 4189
_diffrn_reflns_theta_full 25.0
_diffrn_reflns_theta_max 25.02
_diffrn_reflns_theta_min 1.63
_diffrn_standards_decay_% 0
_diffrn_standards_interval_count 0
_diffrn_standards_interval_time 0
_diffrn_standards_number 0
_exptl_absorpt_coefficient_mu 0.646
_exptl_absorpt_correction_T_max 0.870
_exptl_absorpt_correction_T_min 0.821
_exptl_absorpt_correction_type multi-scan
_exptl_absorpt_process_details '(ABSCOR; Higashi, 1995)'
_exptl_crystal_colour yellow
_exptl_crystal_density_diffrn 1.619
_exptl_crystal_density_method 'not measured'
_exptl_crystal_description prism
_exptl_crystal_F_000 287
_exptl_crystal_size_max 0.30
_exptl_crystal_size_mid 0.24
_exptl_crystal_size_min 0.21
_refine_diff_density_max 0.23
_refine_diff_density_min -0.29
_refine_ls_extinction_method none
_refine_ls_goodness_of_fit_ref 1.096
_refine_ls_hydrogen_treatment mixed
_refine_ls_matrix_type full
_refine_ls_number_parameters 175
_refine_ls_number_reflns 1997
_refine_ls_number_restraints 0
_refine_ls_restrained_S_all 1.096
_refine_ls_R_factor_all 0.033
_refine_ls_R_factor_gt 0.031
_refine_ls_shift/su_max 0.001
_refine_ls_shift/su_mean 0.000
_refine_ls_structure_factor_coef Fsqd
_refine_ls_weighting_details 'calc w = 1/[\s^2^(Fo^2^)+(0.0441P)^2^+0.2558P] where P = (Fo^2^+2Fc^2^)/3'
_refine_ls_weighting_scheme calc
_refine_ls_wR_factor_gt 0.080
_refine_ls_wR_factor_ref 0.082
_reflns_number_gt 1903
_reflns_number_total 1997
_reflns_threshold_expression I>2\s(I)
_cod_data_source_file cv6378.cif
_cod_data_source_block I
_cod_depositor_comments
;
The following automatic conversions were performed:
'_symmetry_cell_setting' value 'Triclinic' changed to 'triclinic'
according to '/home/saulius/struct/CIF-dictionaries/cif_core.dic'
dictionary named 'cif_core.dic' version 2.4.1 from 2010-06-29.

Automatic conversion script
Id: cif_fix_enum 1527 2010-12-29 10:47:43Z saulius 

The following automatic conversions were performed:

'_symmetry_cell_setting' value 'Triclinic' changed to 'triclinic'
according to /home/saulius/struct/CIF-dictionaries/cif_core.dic
dictionary named 'cif_core.dic' version 2.4.1 from 2010-06-29.

Automatic conversion script
Id: cif_fix_values 1715 2011-07-08 13:25:40Z adriana 
;
_cod_database_code 2204323
_cod_database_fobs_code 2204323

loop_
_symmetry_equiv_pos_as_xyz
'x, y, z'
'-x, -y, -z'

loop_
_atom_site_label
_atom_site_fract_x
_atom_site_fract_y
_atom_site_fract_z
_atom_site_U_iso_or_equiv
_atom_site_adp_type
_atom_site_calc_flag
_atom_site_refinement_flags
_atom_site_occupancy
_atom_site_type_symbol
Mn 0.5000 0.5000 0.5000 0.02672(14) Uani d S 1 Mn
O1 0.7376(2) 0.47825(17) 0.63882(9) 0.0338(3) Uani d . 1 O
O2 0.4879(3) 0.5816(2) 0.74890(11) 0.0477(4) Uani d . 1 O
O3 1.3618(4) 0.0658(3) 1.09032(16) 0.0961(8) Uani d . 1 O
O4 1.1093(4) 0.1650(3) 1.18843(14) 0.0852(7) Uani d . 1 O
O5 0.8049(2) 0.41102(17) 0.41071(11) 0.0352(3) Uani d . 1 O
N1 0.5827(3) 0.76556(18) 0.42821(12) 0.0333(3) Uani d . 1 N
N2 0.5577(3) 1.0297(2) 0.33874(14) 0.0464(4) Uani d . 1 N
H2 0.5020 1.1225 0.2979 0.056 Uiso calc R 1 H
N3 1.1825(3) 0.1466(3) 1.10135(15) 0.0511(5) Uani d . 1 N
C1 0.8049(3) 0.3952(2) 0.82637(14) 0.0320(4) Uani d . 1 C
C2 1.0098(3) 0.2987(2) 0.81653(15) 0.0376(4) Uani d . 1 C
H2A 1.0650 0.2894 0.7490 0.045 Uiso calc R 1 H
C3 1.1343(4) 0.2155(3) 0.90646(16) 0.0425(5) Uani d . 1 C
H3 1.2738 0.1516 0.8999 0.051 Uiso calc R 1 H
C4 1.0473(4) 0.2293(3) 1.00541(15) 0.0403(5) Uani d . 1 C
C5 0.8420(4) 0.3205(3) 1.01839(17) 0.0573(6) Uani d . 1 C
H5 0.7851 0.3269 1.0862 0.069 Uiso calc R 1 H
C6 0.7214(4) 0.4029(3) 0.92749(17) 0.0548(6) Uani d . 1 C
H6 0.5807 0.4650 0.9346 0.066 Uiso calc R 1 H
C7 0.6657(3) 0.4931(2) 0.73117(14) 0.0318(4) Uani d . 1 C
C8 0.4542(4) 0.8832(3) 0.36353(18) 0.0471(5) Uani d . 1 C
H8 0.3082 0.8661 0.3381 0.056 Uiso calc R 1 H
C9 0.7797(4) 0.8441(3) 0.44353(18) 0.0474(5) Uani d . 1 C
H9 0.9060 0.7924 0.4857 0.057 Uiso calc R 1 H
C10 0.7654(4) 1.0066(3) 0.38907(19) 0.0492(5) Uani d . 1 C
H10 0.8765 1.0870 0.3866 0.059 Uiso calc R 1 H
H5A 0.928(5) 0.462(3) 0.3999(19) 0.050 Uiso d . 1 H
H5B 0.740(4) 0.409(3) 0.352(2) 0.050 Uiso d . 1 H

loop_
_atom_site_aniso_label
_atom_site_aniso_U_11
_atom_site_aniso_U_22
_atom_site_aniso_U_33
_atom_site_aniso_U_12
_atom_site_aniso_U_13
_atom_site_aniso_U_23
Mn 0.0245(2) 0.0276(2) 0.0249(2) -0.00063(14) -0.00349(14) 0.00086(14)
O1 0.0288(6) 0.0446(7) 0.0256(6) -0.0017(5) -0.0051(5) -0.0025(5)
O2 0.0396(8) 0.0610(9) 0.0405(8) 0.0182(7) -0.0099(6) -0.0117(7)
O3 0.0760(14) 0.136(2) 0.0568(12) 0.0516(14) -0.0220(10) 0.0050(12)
O4 0.0876(15) 0.1223(18) 0.0346(9) 0.0233(13) -0.0180(9) -0.0005(10)
O5 0.0262(7) 0.0404(8) 0.0361(7) 0.0009(6) -0.0036(5) -0.0034(6)
N1 0.0339(8) 0.0292(8) 0.0335(8) -0.0001(6) -0.0051(6) 0.0000(6)
N2 0.0548(11) 0.0291(8) 0.0477(10) 0.0042(7) -0.0105(8) 0.0066(7)
N3 0.0496(11) 0.0573(12) 0.0387(10) -0.0010(9) -0.0143(8) 0.0062(8)
C1 0.0293(9) 0.0366(10) 0.0283(9) 0.0003(7) -0.0038(7) -0.0038(7)
C2 0.0383(10) 0.0419(11) 0.0289(9) 0.0069(8) -0.0016(8) -0.0030(8)
C3 0.0373(10) 0.0432(11) 0.0408(11) 0.0105(9) -0.0046(8) 0.0003(9)
C4 0.0388(11) 0.0443(11) 0.0324(10) -0.0012(9) -0.0109(8) 0.0037(8)
C5 0.0531(14) 0.0868(18) 0.0275(10) 0.0161(12) -0.0038(9) -0.0091(11)
C6 0.0429(12) 0.0832(17) 0.0343(11) 0.0255(11) -0.0064(9) -0.0121(11)
C7 0.0275(9) 0.0342(9) 0.0320(9) -0.0008(7) -0.0059(7) -0.0036(7)
C8 0.0384(11) 0.0400(11) 0.0556(13) 0.0000(9) -0.0145(9) 0.0049(9)
C9 0.0453(12) 0.0374(11) 0.0553(13) -0.0039(9) -0.0237(10) 0.0016(9)
C10 0.0530(13) 0.0353(11) 0.0562(13) -0.0112(9) -0.0144(10) -0.0002(9)

loop_
_atom_type_symbol
_atom_type_description
_atom_type_scat_dispersion_real
_atom_type_scat_dispersion_imag
_atom_type_scat_source
C C 0.0033 0.0000 'International Tables Vol C Tables 4.2.6.8 and 6.1.1.4'
H H 0.0000 0.0000 'International Tables Vol C Tables 4.2.6.8 and 6.1.1.4'
N N 0.0061 0.0000 'International Tables Vol C Tables 4.2.6.8 and 6.1.1.4'
O O 0.0106 0.0000 'International Tables Vol C Tables 4.2.6.8 and 6.1.1.4'
Mn Mn 0.3368 0.0000 'International Tables Vol C Tables 4.2.6.8 and 6.1.1.4'

loop_
_geom_angle_atom_site_label_1
_geom_angle_atom_site_label_2
_geom_angle_atom_site_label_3
_geom_angle_site_symmetry_1
_geom_angle_site_symmetry_3
_geom_angle
_geom_angle_publ_flag
N1 Mn O1 . . 93.52(5) y
N1 Mn O5 . . 89.43(5) y
O1 Mn O5 . . 88.44(5) y
N1 Mn N1 2_666 . 180.00(8) ?
N1 Mn O5 2_666 2_666 89.43(5) ?
N1 Mn O5 . 2_666 90.57(5) ?
N1 Mn O5 2_666 . 90.57(5) ?
O5 Mn O5 2_666 . 180.0 ?
N1 Mn O1 2_666 . 86.48(5) ?
O5 Mn O1 2_666 . 91.56(5) ?
N1 Mn O1 2_666 2_666 93.52(5) ?
N1 Mn O1 . 2_666 86.48(5) ?
O5 Mn O1 2_666 2_666 88.44(5) ?
O5 Mn O1 . 2_666 91.56(5) ?
O1 Mn O1 . 2_666 180.0 ?
C7 O1 Mn . . 123.93(11) ?
Mn O5 H5A . . 121.9(17) ?
Mn O5 H5B . . 100.8(17) ?
H5A O5 H5B . . 111(2) ?
C8 N1 C9 . . 104.47(16) ?
C8 N1 Mn . . 128.40(13) ?
C9 N1 Mn . . 127.12(12) ?
C8 N2 C10 . . 107.52(17) ?
C8 N2 H2 . . 126.2 ?
C10 N2 H2 . . 126.2 ?
O3 N3 O4 . . 122.6(2) ?
O3 N3 C4 . . 118.6(2) ?
O4 N3 C4 . . 118.8(2) ?
C2 C1 C6 . . 118.87(17) ?
C2 C1 C7 . . 122.95(16) ?
C6 C1 C7 . . 118.18(17) ?
C1 C2 C3 . . 120.54(18) ?
C1 C2 H2A . . 119.7 ?
C3 C2 H2A . . 119.7 ?
C4 C3 C2 . . 118.61(18) ?
C4 C3 H3 . . 120.7 ?
C2 C3 H3 . . 120.7 ?
C5 C4 C3 . . 122.47(18) ?
C5 C4 N3 . . 118.39(19) ?
C3 C4 N3 . . 119.12(19) ?
C4 C5 C6 . . 117.84(19) ?
C4 C5 H5 . . 121.1 ?
C6 C5 H5 . . 121.1 ?
C1 C6 C5 . . 121.6(2) ?
C1 C6 H6 . . 119.2 ?
C5 C6 H6 . . 119.2 ?
O2 C7 O1 . . 124.71(16) ?
O2 C7 C1 . . 117.70(16) ?
O1 C7 C1 . . 117.60(16) ?
N1 C8 N2 . . 111.76(18) ?
N1 C8 H8 . . 124.1 ?
N2 C8 H8 . . 124.1 ?
C10 C9 N1 . . 110.27(18) ?
C10 C9 H9 . . 124.9 ?
N1 C9 H9 . . 124.9 ?
C9 C10 N2 . . 105.98(18) ?
C9 C10 H10 . . 127.0 ?
N2 C10 H10 . . 127.0 ?

loop_
_geom_bond_atom_site_label_1
_geom_bond_atom_site_label_2
_geom_bond_distance
_geom_bond_publ_flag
Mn N1 2.2127(14) y
Mn O1 2.2376(12) y
Mn O5 2.2180(13) y
O1 C7 1.271(2) ?
O2 C7 1.245(2) ?
O3 N3 1.197(3) ?
O4 N3 1.218(3) ?
O5 H5A 0.82(3) ?
O5 H5B 0.86(3) ?
N1 C8 1.311(2) ?
N1 C9 1.362(3) ?
N2 C8 1.327(3) ?
N2 C10 1.345(3) ?
N2 H2 0.8600 ?
N3 C4 1.474(2) ?
C1 C2 1.378(3) ?
C1 C6 1.381(3) ?
C1 C7 1.512(2) ?
C2 C3 1.386(3) ?
C2 H2A 0.9300 ?
C3 C4 1.374(3) ?
C3 H3 0.9300 ?
C4 C5 1.366(3) ?
C5 C6 1.383(3) ?
C5 H5 0.9300 ?
C6 H6 0.9300 ?
C8 H8 0.9300 ?
C9 C10 1.341(3) ?
C9 H9 0.9300 ?
C10 H10 0.9300 ?

loop_
_geom_hbond_atom_site_label_D
_geom_hbond_atom_site_label_H
_geom_hbond_atom_site_label_A
_geom_hbond_site_symmetry_A
_geom_hbond_distance_DH
_geom_hbond_distance_HA
_geom_hbond_distance_DA
_geom_hbond_angle_DHA
_geom_hbond_publ_flag
N2 H2 O2 2_676 0.86 2.34 3.091(2) 146 y
O5 H5A O1 2_766 0.83(3) 2.01(3) 2.8070(17) 163(2) y
O5 H5B O2 2_666 0.85(2) 1.85(2) 2.668(2) 161(2) y
